data_1515474
loop_
_publ_author_name
'Yin, Qin'
'You, Shu-Li'

_publ_section_title
;
 Chiral phosphoric acid-catalysed Friedel--Crafts alkylation reaction of
 indoles with racemic spiro indolin-3-ones
;
_journal_issue 7
_journal_name_full 'Chemical Science'
_journal_page_first 1344
_journal_paper_doi 10.1039/c1sc00190f
_journal_volume 2
_journal_year 2011
_chemical_absolute_configuration ad
_chemical_formula_sum 'C19 H17 Br N2 O2'
_chemical_formula_weight 385.26
_chemical_name_systematic
;
?
;
_space_group_IT_number 19
_symmetry_cell_setting orthorhombic
_symmetry_space_group_name_Hall 'P 2ac 2ab'
_symmetry_space_group_name_H-M 'P 21 21 21'
_atom_sites_solution_hydrogens geom
_atom_sites_solution_primary direct
_atom_sites_solution_secondary difmap
_audit_creation_method SHELXL-97
_cell_angle_alpha 90.00
_cell_angle_beta 90.00
_cell_angle_gamma 90.00
_cell_formula_units_Z 4
_cell_length_a 7.8404(7)
_cell_length_b 10.9935(10)
_cell_length_c 20.0870(18)
_cell_measurement_reflns_used 2430
_cell_measurement_temperature 293(2)
_cell_measurement_theta_max 20.258
_cell_measurement_theta_min 2.747
_cell_volume 1731.4(3)
_computing_cell_refinement 'Bruker SMART'
_computing_data_collection 'Bruker SMART'
_computing_data_reduction 'Bruker SHELXTL'
_computing_molecular_graphics 'Bruker SHELXTL'
_computing_publication_material 'Bruker SHELXTL'
_computing_structure_refinement 'SHELXL-97 (Sheldrick, 1997)'
_computing_structure_solution 'SHELXS-97 (Sheldrick, 1990)'
_diffrn_ambient_temperature 293(2)
_diffrn_measured_fraction_theta_full 0.997
_diffrn_measured_fraction_theta_max 0.997
_diffrn_measurement_device_type 'CCD area detector'
_diffrn_measurement_method 'phi and omega scans'
_diffrn_radiation_monochromator graphite
_diffrn_radiation_source 'fine-focus sealed tube'
_diffrn_radiation_type MoK\a
_diffrn_radiation_wavelength 0.71073
_diffrn_reflns_av_R_equivalents 0.0324
_diffrn_reflns_av_sigmaI/netI 0.0591
_diffrn_reflns_limit_h_max 9
_diffrn_reflns_limit_h_min -10
_diffrn_reflns_limit_k_max 12
_diffrn_reflns_limit_k_min -14
_diffrn_reflns_limit_l_max 25
_diffrn_reflns_limit_l_min -14
_diffrn_reflns_number 10420
_diffrn_reflns_theta_full 27.50
_diffrn_reflns_theta_max 27.50
_diffrn_reflns_theta_min 2.03
_exptl_absorpt_coefficient_mu 2.387
_exptl_absorpt_correction_T_max 1.0000
_exptl_absorpt_correction_T_min 0.5638
_exptl_absorpt_correction_type empirical
_exptl_absorpt_process_details sadabs
_exptl_crystal_colour colorless
_exptl_crystal_density_diffrn 1.478
_exptl_crystal_density_method 'not measured'
_exptl_crystal_description prismatic
_exptl_crystal_F_000 784
_exptl_crystal_size_max 0.304
_exptl_crystal_size_mid 0.171
_exptl_crystal_size_min 0.156
_refine_diff_density_max 0.506
_refine_diff_density_min -0.289
_refine_diff_density_rms 0.046
_refine_ls_abs_structure_details 'Flack H D (1983), Acta Cryst. A39, 876-881'
_refine_ls_abs_structure_Flack 0.005(11)
_refine_ls_extinction_method none
_refine_ls_goodness_of_fit_ref 1.027
_refine_ls_hydrogen_treatment mixed
_refine_ls_matrix_type full
_refine_ls_number_parameters 229
_refine_ls_number_reflns 3934
_refine_ls_number_restraints 3
_refine_ls_restrained_S_all 1.026
_refine_ls_R_factor_all 0.0764
_refine_ls_R_factor_gt 0.0459
_refine_ls_shift/su_max 0.000
_refine_ls_shift/su_mean 0.000
_refine_ls_structure_factor_coef Fsqd
_refine_ls_weighting_details 'calc w=1/[\s^2^(Fo^2^)+(0.0436P)^2^+0.1905P] where P=(Fo^2^+2Fc^2^)/3'
_refine_ls_weighting_scheme calc
_refine_ls_wR_factor_gt 0.1043
_refine_ls_wR_factor_ref 0.1173
_reflns_number_gt 2668
_reflns_number_total 3934
_reflns_threshold_expression >2sigma(I)
_cod_data_source_file c1sc00190f.txt
_cod_data_source_block cd201665
_cod_depositor_comments
;
The following automatic conversions were performed:

'_symmetry_cell_setting' value 'Orthorhombic' changed to
'orthorhombic' according to
/usr/data/users/saulius/automatic-downloads/retrospective/RSC/lib/dictionaries/cif_core.dic
dictionary named 'cif_core.dic' version 2.4.2 from 2011-04-26.

Automatic conversion script
Id: cif_fix_values 2281 2013-09-26 08:29:07Z andrius 
;
_cod_original_sg_symbol_H-M P2(1)2(1)2(1)
_cod_database_code 1515474

loop_
_symmetry_equiv_pos_as_xyz
'x, y, z'
'-x+1/2, -y, z+1/2'
'-x, y+1/2, -z+1/2'
'x+1/2, -y+1/2, -z'

loop_
_atom_site_label
_atom_site_type_symbol
_atom_site_fract_x
_atom_site_fract_y
_atom_site_fract_z
_atom_site_U_iso_or_equiv
_atom_site_adp_type
_atom_site_occupancy
_atom_site_symmetry_multiplicity
_atom_site_calc_flag
_atom_site_refinement_flags
Br1 Br 0.07206(9) -0.16099(5) -0.02844(3) 0.1185(3) Uani 1 1 d .
O1 O 0.4945(3) 0.2335(2) 0.14759(12) 0.0509(6) Uani 1 1 d .
O2 O 0.2560(3) 0.5764(2) 0.31955(17) 0.0778(9) Uani 1 1 d D
N1 N 0.0495(3) 0.2146(2) 0.17157(14) 0.0473(6) Uani 1 1 d D
N2 N 0.2935(4) -0.1301(3) 0.25444(17) 0.0648(9) Uani 1 1 d D
C1 C 0.3393(4) 0.2387(3) 0.14509(16) 0.0411(7) Uani 1 1 d .
C2 C 0.2175(3) 0.1844(3) 0.19862(15) 0.0392(7) Uani 1 1 d .
C3 C 0.0625(4) 0.2818(2) 0.11531(15) 0.0451(7) Uani 1 1 d .
C4 C 0.2339(4) 0.3014(3) 0.09798(15) 0.0437(7) Uani 1 1 d .
C5 C 0.2778(6) 0.3740(3) 0.04303(17) 0.0627(10) Uani 1 1 d .
H5 H 0.3914 0.3880 0.0321 0.075 Uiso 1 1 calc R
C6 C 0.1494(8) 0.4232(4) 0.0063(2) 0.0839(14) Uani 1 1 d .
H6 H 0.1745 0.4722 -0.0301 0.101 Uiso 1 1 calc R
C7 C -0.0212(7) 0.3999(4) 0.0234(2) 0.0831(13) Uani 1 1 d .
H7 H -0.1070 0.4335 -0.0028 0.100 Uiso 1 1 calc R
C8 C -0.0666(5) 0.3306(3) 0.07656(19) 0.0668(10) Uani 1 1 d .
H8 H -0.1807 0.3163 0.0866 0.080 Uiso 1 1 calc R
C9 C 0.2401(4) 0.0501(3) 0.20701(16) 0.0432(7) Uani 1 1 d .
C10 C 0.2929(5) -0.0082(3) 0.26324(18) 0.0544(9) Uani 1 1 d .
H10 H 0.3243 0.0307 0.3025 0.065 Uiso 1 1 calc R
C11 C 0.2420(4) -0.1562(3) 0.1917(2) 0.0548(9) Uani 1 1 d .
C12 C 0.2078(4) -0.0447(3) 0.15910(17) 0.0442(7) Uani 1 1 d .
C13 C 0.1550(4) -0.0450(3) 0.09319(18) 0.0516(8) Uani 1 1 d .
H13 H 0.1317 0.0269 0.0706 0.062 Uiso 1 1 calc R
C14 C 0.1386(4) -0.1553(4) 0.0629(2) 0.0654(10) Uani 1 1 d .
C15 C 0.1692(5) -0.2649(4) 0.0957(3) 0.0774(13) Uani 1 1 d .
H15 H 0.1534 -0.3379 0.0732 0.093 Uiso 1 1 calc R
C16 C 0.2214(5) -0.2666(3) 0.1598(3) 0.0698(11) Uani 1 1 d .
H16 H 0.2427 -0.3396 0.1817 0.084 Uiso 1 1 calc R
C17 C 0.2517(4) 0.2528(3) 0.26336(16) 0.0465(7) Uani 1 1 d .
H17A H 0.1732 0.2230 0.2969 0.056 Uiso 1 1 calc R
H17B H 0.3662 0.2334 0.2782 0.056 Uiso 1 1 calc R
C18 C 0.2351(5) 0.3891(3) 0.25976(17) 0.0495(8) Uani 1 1 d .
H18A H 0.3115 0.4200 0.2258 0.059 Uiso 1 1 calc R
H18B H 0.1194 0.4099 0.2469 0.059 Uiso 1 1 calc R
C19 C 0.2757(4) 0.4486(3) 0.32456(18) 0.0576(9) Uani 1 1 d .
H19A H 0.2005 0.4174 0.3589 0.069 Uiso 1 1 calc R
H19B H 0.3922 0.4296 0.3372 0.069 Uiso 1 1 calc R
H1 H -0.038(3) 0.173(3) 0.1798(15) 0.049(9) Uiso 1 1 d D
H2 H 0.341(4) -0.183(3) 0.2796(16) 0.070(12) Uiso 1 1 d D
H2A H 0.339(4) 0.611(4) 0.336(2) 0.101(17) Uiso 1 1 d D

loop_
_atom_site_aniso_label
_atom_site_aniso_U_11
_atom_site_aniso_U_22
_atom_site_aniso_U_33
_atom_site_aniso_U_23
_atom_site_aniso_U_13
_atom_site_aniso_U_12
Br1 0.1425(5) 0.1078(4) 0.1052(4) -0.0523(3) -0.0469(4) 0.0240(4)
O1 0.0392(12) 0.0486(13) 0.0649(15) -0.0052(11) 0.0058(10) -0.0021(10)
O2 0.0517(15) 0.0592(18) 0.123(3) -0.0388(16) -0.0249(16) 0.0127(13)
N1 0.0352(14) 0.0398(15) 0.0669(18) 0.0025(13) -0.0049(13) 0.0008(11)
N2 0.075(2) 0.053(2) 0.066(2) 0.0218(16) 0.0013(17) 0.0068(16)
C1 0.0438(18) 0.0305(16) 0.0491(19) -0.0082(13) 0.0008(14) -0.0018(13)
C2 0.0366(15) 0.0374(16) 0.0437(17) 0.0030(13) -0.0017(12) -0.0033(12)
C3 0.0557(19) 0.0298(15) 0.0499(18) -0.0070(12) -0.0174(16) -0.0010(14)
C4 0.060(2) 0.0331(16) 0.0379(17) -0.0030(12) -0.0037(14) 0.0020(14)
C5 0.102(3) 0.044(2) 0.042(2) 0.0001(15) 0.0015(19) -0.0078(18)
C6 0.147(5) 0.059(3) 0.046(2) 0.0079(18) -0.016(3) 0.006(3)
C7 0.111(4) 0.071(3) 0.067(3) 0.001(2) -0.040(3) 0.012(3)
C8 0.073(2) 0.054(2) 0.073(2) -0.0047(19) -0.030(2) 0.008(2)
C9 0.0369(16) 0.0418(17) 0.0509(19) 0.0036(14) 0.0006(14) -0.0015(13)
C10 0.064(2) 0.047(2) 0.053(2) 0.0082(15) -0.0008(17) 0.0009(16)
C11 0.0433(17) 0.0369(17) 0.084(3) 0.0057(17) 0.0122(17) 0.0025(14)
C12 0.0350(15) 0.0363(17) 0.061(2) 0.0003(14) 0.0081(14) -0.0011(12)
C13 0.0418(17) 0.048(2) 0.065(2) -0.0089(16) 0.0034(16) 0.0015(15)
C14 0.053(2) 0.060(2) 0.083(3) -0.023(2) -0.0014(18) 0.0040(18)
C15 0.069(2) 0.043(2) 0.121(4) -0.027(2) 0.013(3) -0.0009(18)
C16 0.069(2) 0.043(2) 0.098(3) -0.003(2) 0.015(2) 0.0009(18)
C17 0.0476(17) 0.0457(18) 0.0463(18) -0.0010(14) 0.0012(15) -0.0022(15)
C18 0.0519(19) 0.0444(18) 0.052(2) -0.0081(14) 0.0016(16) 0.0032(15)
C19 0.0527(19) 0.062(2) 0.058(2) -0.0191(17) 0.0001(16) 0.0023(17)

loop_
_atom_type_symbol
_atom_type_description
_atom_type_scat_dispersion_real
_atom_type_scat_dispersion_imag
_atom_type_scat_source
C C 0.0033 0.0016 'International Tables Vol C Tables 4.2.6.8 and 6.1.1.4'
H H 0.0000 0.0000 'International Tables Vol C Tables 4.2.6.8 and 6.1.1.4'
N N 0.0061 0.0033 'International Tables Vol C Tables 4.2.6.8 and 6.1.1.4'
O O 0.0106 0.0060 'International Tables Vol C Tables 4.2.6.8 and 6.1.1.4'
Br Br -0.2901 2.4595 'International Tables Vol C Tables 4.2.6.8 and 6.1.1.4'

loop_
_geom_angle_atom_site_label_1
_geom_angle_atom_site_label_2
_geom_angle_atom_site_label_3
_geom_angle
C19 O2 H2A 110(4)
C3 N1 C2 111.5(3)
C3 N1 H1 121(2)
C2 N1 H1 123(2)
C10 N2 C11 109.3(3)
C10 N2 H2 127(3)
C11 N2 H2 123(3)
O1 C1 C4 128.7(3)
O1 C1 C2 124.4(3)
C4 C1 C2 106.7(3)
N1 C2 C9 111.9(2)
N1 C2 C17 111.2(2)
C9 C2 C17 111.7(3)
N1 C2 C1 102.0(2)
C9 C2 C1 112.6(2)
C17 C2 C1 106.9(2)
N1 C3 C8 128.7(3)
N1 C3 C4 111.2(3)
C8 C3 C4 120.0(3)
C3 C4 C5 121.1(3)
C3 C4 C1 108.3(3)
C5 C4 C1 130.6(3)
C6 C5 C4 118.0(4)
C6 C5 H5 121.0
C4 C5 H5 121.0
C5 C6 C7 120.0(4)
C5 C6 H6 120.0
C7 C6 H6 120.0
C8 C7 C6 122.9(4)
C8 C7 H7 118.5
C6 C7 H7 118.5
C7 C8 C3 117.9(4)
C7 C8 H8 121.1
C3 C8 H8 121.1
C10 C9 C12 105.5(3)
C10 C9 C2 126.4(3)
C12 C9 C2 128.1(3)
N2 C10 C9 111.1(3)
N2 C10 H10 124.5
C9 C10 H10 124.5
N2 C11 C16 130.7(4)
N2 C11 C12 107.7(3)
C16 C11 C12 121.6(4)
C13 C12 C11 119.7(3)
C13 C12 C9 133.8(3)
C11 C12 C9 106.5(3)
C14 C13 C12 117.2(3)
C14 C13 H13 121.4
C12 C13 H13 121.4
C13 C14 C15 122.7(4)
C13 C14 Br1 119.0(3)
C15 C14 Br1 118.3(3)
C16 C15 C14 121.0(4)
C16 C15 H15 119.5
C14 C15 H15 119.5
C15 C16 C11 117.7(4)
C15 C16 H16 121.1
C11 C16 H16 121.1
C18 C17 C2 115.8(3)
C18 C17 H17A 108.3
C2 C17 H17A 108.3
C18 C17 H17B 108.3
C2 C17 H17B 108.3
H17A C17 H17B 107.4
C19 C18 C17 112.1(3)
C19 C18 H18A 109.2
C17 C18 H18A 109.2
C19 C18 H18B 109.2
C17 C18 H18B 109.2
H18A C18 H18B 107.9
O2 C19 C18 110.5(3)
O2 C19 H19A 109.6
C18 C19 H19A 109.6
O2 C19 H19B 109.6
C18 C19 H19B 109.6
H19A C19 H19B 108.1

loop_
_geom_bond_atom_site_label_1
_geom_bond_atom_site_label_2
_geom_bond_distance
Br1 C14 1.908(4)
O1 C1 1.219(3)
O2 C19 1.417(4)
O2 H2A 0.818(19)
N1 C3 1.354(4)
N1 C2 1.463(4)
N1 H1 0.839(18)
N2 C10 1.352(5)
N2 C11 1.354(5)
N2 H2 0.852(19)
C1 C4 1.433(4)
C1 C2 1.557(4)
C2 C9 1.496(4)
C2 C17 1.526(4)
C3 C8 1.384(5)
C3 C4 1.405(5)
C4 C5 1.405(5)
C5 C6 1.361(6)
C5 H5 0.9300
C6 C7 1.404(7)
C6 H6 0.9300
C7 C8 1.359(6)
C7 H7 0.9300
C8 H8 0.9300
C9 C10 1.363(5)
C9 C12 1.441(4)
C10 H10 0.9300
C11 C16 1.383(5)
C11 C12 1.416(5)
C12 C13 1.387(5)
C13 C14 1.363(5)
C13 H13 0.9300
C14 C15 1.394(6)
C15 C16 1.351(6)
C15 H15 0.9300
C16 H16 0.9300
C17 C18 1.505(4)
C17 H17A 0.9700
C17 H17B 0.9700
C18 C19 1.491(5)
C18 H18A 0.9700
C18 H18B 0.9700
C19 H19A 0.9700
C19 H19B 0.9700

loop_
_geom_hbond_atom_site_label_D
_geom_hbond_atom_site_label_H
_geom_hbond_atom_site_label_A
_geom_hbond_distance_DH
_geom_hbond_distance_HA
_geom_hbond_distance_DA
_geom_hbond_angle_DHA
_geom_hbond_site_symmetry_A
N2 H2 O1 0.852(19) 2.16(2) 2.981(4) 162(4) 3_645
N1 H1 O2 0.839(18) 2.014(19) 2.842(4) 169(3) 3_545
O2 H2A O1 0.818(19) 1.91(3) 2.692(4) 160(5) 3_655

loop_
_geom_torsion_atom_site_label_1
_geom_torsion_atom_site_label_2
_geom_torsion_atom_site_label_3
_geom_torsion_atom_site_label_4
_geom_torsion
C3 N1 C2 C9 -124.3(3)
C3 N1 C2 C17 110.0(3)
C3 N1 C2 C1 -3.8(3)
O1 C1 C2 N1 -179.6(3)
C4 C1 C2 N1 4.9(3)
O1 C1 C2 C9 -59.5(4)
C4 C1 C2 C9 125.0(3)
O1 C1 C2 C17 63.5(4)
C4 C1 C2 C17 -112.0(3)
C2 N1 C3 C8 -178.0(3)
C2 N1 C3 C4 1.2(3)
N1 C3 C4 C5 -176.9(3)
C8 C3 C4 C5 2.4(4)
N1 C3 C4 C1 2.2(3)
C8 C3 C4 C1 -178.5(3)
O1 C1 C4 C3 -179.7(3)
C2 C1 C4 C3 -4.4(3)
O1 C1 C4 C5 -0.8(6)
C2 C1 C4 C5 174.5(3)
C3 C4 C5 C6 -1.1(5)
C1 C4 C5 C6 -179.9(3)
C4 C5 C6 C7 -0.6(6)
C5 C6 C7 C8 1.0(7)
C6 C7 C8 C3 0.3(6)
N1 C3 C8 C7 177.2(3)
C4 C3 C8 C7 -2.0(5)
N1 C2 C9 C10 -128.7(3)
C17 C2 C9 C10 -3.2(4)
C1 C2 C9 C10 117.1(3)
N1 C2 C9 C12 49.7(4)
C17 C2 C9 C12 175.2(3)
C1 C2 C9 C12 -64.5(4)
C11 N2 C10 C9 0.4(4)
C12 C9 C10 N2 -0.9(4)
C2 C9 C10 N2 177.8(3)
C10 N2 C11 C16 -179.6(4)
C10 N2 C11 C12 0.3(4)
N2 C11 C12 C13 179.0(3)
C16 C11 C12 C13 -1.1(5)
N2 C11 C12 C9 -0.8(3)
C16 C11 C12 C9 179.1(3)
C10 C9 C12 C13 -178.7(3)
C2 C9 C12 C13 2.6(5)
C10 C9 C12 C11 1.0(3)
C2 C9 C12 C11 -177.7(3)
C11 C12 C13 C14 0.0(4)
C9 C12 C13 C14 179.7(3)
C12 C13 C14 C15 1.4(5)
C12 C13 C14 Br1 -178.4(2)
C13 C14 C15 C16 -1.7(6)
Br1 C14 C15 C16 178.1(3)
C14 C15 C16 C11 0.5(6)
N2 C11 C16 C15 -179.3(4)
C12 C11 C16 C15 0.8(5)
N1 C2 C17 C18 -55.2(4)
C9 C2 C17 C18 179.0(3)
C1 C2 C17 C18 55.5(4)
C2 C17 C18 C19 -178.2(3)
C17 C18 C19 O2 -179.0(3)
